data_4327343
loop_
_publ_author_name
'Albert Figuerola'
'Joan Ribas'
'David Casanova'
'Miguel Maestro'
'Santiago Alvarez'
'Carmen Diaz'

_publ_section_title
;
 Magnetism of Cyano-Bridged Ln3+-M3+ Complexes. Part II: One-Dimensional
 Complexes (Ln3+ = Eu, Tb, Dy, Ho, Er, Tm; M3+ = Fe or Co) with bpy as
 Blocking Ligand
;
_journal_name_full 'Inorganic Chemistry'
_journal_page_first 6949
_journal_page_last 6958
_journal_paper_doi 10.1021/ic050650+
_journal_volume 44
_journal_year 2005
_chemical_formula_moiety 'C32 H30 Fe2 Ho2 N16 O8, 4 (H2 O), 3 (C10 H8 N2)'
_chemical_formula_sum 'C62 H72 Fe2 Ho2 N22 O16'
_chemical_formula_weight 1822.98
_chemical_name_systematic
; 
 ? 
;
_space_group_IT_number 2
_symmetry_cell_setting triclinic
_symmetry_space_group_name_Hall '-P 1'
_symmetry_space_group_name_H-M 'P -1'
_atom_sites_solution_hydrogens geom
_atom_sites_solution_primary direct
_atom_sites_solution_secondary difmap
_audit_creation_method SHELXL-97
_cell_angle_alpha 83.2940(10)
_cell_angle_beta 84.4000(10)
_cell_angle_gamma 63.9830(10)
_cell_formula_units_Z 1
_cell_length_a 9.7430(4)
_cell_length_b 10.6165(4)
_cell_length_c 19.9746(8)
_cell_measurement_temperature 298(2)
_cell_volume 1841.54(13)
_computing_cell_refinement 'Bruker SAINT'
_computing_data_collection 'Bruker SMART'
_computing_data_reduction 'Bruker SHELXTL'
_computing_molecular_graphics 'Bruker SHELXTL'
_computing_publication_material 'Bruker SHELXTL'
_computing_structure_refinement 'SHELXL-97 (Sheldrick, 1997)'
_computing_structure_solution 'SHELXS-97 (Sheldrick, 1990)'
_diffrn_ambient_temperature 298(2)
_diffrn_measured_fraction_theta_full 0.914
_diffrn_measured_fraction_theta_max 0.914
_diffrn_measurement_device_type 'CCD area detector'
_diffrn_measurement_method 'phi and omega scans'
_diffrn_radiation_monochromator graphite
_diffrn_radiation_source 'fine-focus sealed tube'
_diffrn_radiation_type MoK\a
_diffrn_radiation_wavelength 0.71073
_diffrn_reflns_av_R_equivalents 0.0229
_diffrn_reflns_av_sigmaI/netI 0.0396
_diffrn_reflns_limit_h_max 12
_diffrn_reflns_limit_h_min -11
_diffrn_reflns_limit_k_max 13
_diffrn_reflns_limit_k_min -14
_diffrn_reflns_limit_l_max 25
_diffrn_reflns_limit_l_min -26
_diffrn_reflns_number 11831
_diffrn_reflns_theta_full 28.29
_diffrn_reflns_theta_max 28.29
_diffrn_reflns_theta_min 2.06
_exptl_absorpt_coefficient_mu 2.590
_exptl_absorpt_correction_T_max 0.8395
_exptl_absorpt_correction_T_min 0.3576
_exptl_absorpt_correction_type Semi-empirical
_exptl_absorpt_process_details SADABS
_exptl_crystal_colour Orange
_exptl_crystal_density_diffrn 1.644
_exptl_crystal_description Block
_exptl_crystal_F_000 912
_exptl_crystal_size_max 0.50
_exptl_crystal_size_mid 0.21
_exptl_crystal_size_min 0.07
_refine_diff_density_max 1.357
_refine_diff_density_min -1.752
_refine_diff_density_rms 0.100
_refine_ls_extinction_coef 0.0010(3)
_refine_ls_extinction_expression Fc^*^=kFc[1+0.001xFc^2^\l^3^/sin(2\q)]^-1/4^
_refine_ls_extinction_method SHELXL
_refine_ls_goodness_of_fit_ref 1.044
_refine_ls_hydrogen_treatment mixed
_refine_ls_matrix_type full
_refine_ls_number_parameters 522
_refine_ls_number_reflns 8350
_refine_ls_number_restraints 0
_refine_ls_restrained_S_all 1.044
_refine_ls_R_factor_all 0.0305
_refine_ls_R_factor_gt 0.0270
_refine_ls_shift/su_max 0.002
_refine_ls_shift/su_mean 0.000
_refine_ls_structure_factor_coef Fsqd
_refine_ls_weighting_details 'calc w=1/[\s^2^(Fo^2^)+(0.0411P)^2^+0.1208P] where P=(Fo^2^+2Fc^2^)/3'
_refine_ls_weighting_scheme calc
_refine_ls_wR_factor_gt 0.0693
_refine_ls_wR_factor_ref 0.0709
_reflns_number_gt 7663
_reflns_number_total 8350
_reflns_threshold_expression >2sigma(I)
_cod_data_source_file ic0506502Bsi20050427_121801_04.cif
_cod_data_source_block complex4
_cod_database_code 4327343

loop_
_symmetry_equiv_pos_as_xyz
'x, y, z'
'-x, -y, -z'

loop_
_atom_site_label
_atom_site_type_symbol
_atom_site_fract_x
_atom_site_fract_y
_atom_site_fract_z
_atom_site_U_iso_or_equiv
_atom_site_adp_type
_atom_site_occupancy
_atom_site_symmetry_multiplicity
_atom_site_calc_flag
_atom_site_refinement_flags
_atom_site_disorder_assembly
_atom_site_disorder_group
Ho1 Ho 0.214392(12) 0.908458(11) 0.254822(6) 0.01998(5) Uani 1 1 d . . .
Fe1 Fe 0.76865(4) 0.45495(4) 0.273167(19) 0.02208(9) Uani 1 1 d . . .
O1 O 0.3589(2) 1.0319(2) 0.26706(11) 0.0286(4) Uani 1 1 d . . .
H1A H 0.321(5) 1.111(4) 0.2662(19) 0.043 Uiso 1 1 d . . .
H1B H 0.406(5) 1.014(4) 0.3027(19) 0.043 Uiso 1 1 d . . .
O2 O 0.2125(3) 0.9230(2) 0.37266(11) 0.0339(5) Uani 1 1 d . . .
H2A H 0.220(5) 0.984(5) 0.380(2) 0.051 Uiso 1 1 d . . .
H2B H 0.255(5) 0.841(4) 0.397(2) 0.051 Uiso 1 1 d . . .
O3 O 0.1811(3) 0.7143(2) 0.31469(12) 0.0390(5) Uani 1 1 d . . .
H3A H 0.239(5) 0.672(5) 0.345(2) 0.059 Uiso 1 1 d . . .
H3B H 0.124(5) 0.674(4) 0.311(2) 0.059 Uiso 1 1 d . . .
O4 O 0.2380(3) 1.0139(3) 0.14841(11) 0.0427(6) Uani 1 1 d . . .
H4B H 0.234(5) 1.114(5) 0.135(2) 0.064 Uiso 1 1 d . . .
H4A H 0.219(6) 0.991(5) 0.115(2) 0.064 Uiso 1 1 d . . .
N1 N -0.0245(3) 0.9114(2) 0.21668(12) 0.0277(5) Uani 1 1 d . . .
N2 N 0.2558(3) 0.7420(3) 0.16532(12) 0.0317(5) Uani 1 1 d . . .
N3 N 0.4765(3) 0.7345(3) 0.27189(13) 0.0315(5) Uani 1 1 d . . .
N4 N 0.9978(3) 0.5786(3) 0.28948(14) 0.0382(6) Uani 1 1 d . . .
N5 N 0.6985(4) 0.4218(3) 0.42726(15) 0.0488(7) Uani 1 1 d . . .
N6 N 0.5358(4) 0.3407(4) 0.2549(2) 0.0582(9) Uani 1 1 d . . .
N7 N 0.8270(4) 0.4936(4) 0.11862(16) 0.0596(9) Uani 1 1 d . . .
N8 N 0.0253(3) 1.1513(2) 0.26905(13) 0.0311(5) Uani 1 1 d . . .
N9 N 0.2556(3) 0.1482(3) 0.41135(13) 0.0353(6) Uani 1 1 d . . .
N10 N 0.5435(3) -0.0498(3) 0.38330(15) 0.0443(7) Uani 1 1 d . . .
C1 C -0.1625(3) 0.9964(3) 0.24272(16) 0.0355(7) Uani 1 1 d . . .
H1C H -0.1676 1.0575 0.2737 0.043 Uiso 1 1 calc R . .
C2 C -0.2979(4) 0.9977(4) 0.22587(19) 0.0446(8) Uani 1 1 d . . .
H2C H -0.3914 1.0588 0.2448 0.054 Uiso 1 1 calc R . .
C3 C -0.2909(4) 0.9073(4) 0.1810(2) 0.0533(10) Uani 1 1 d . . .
H3C H -0.3799 0.9052 0.1694 0.064 Uiso 1 1 calc R . .
C4 C -0.1508(4) 0.8190(4) 0.15281(19) 0.0474(9) Uani 1 1 d . . .
H4C H -0.1448 0.7579 0.1216 0.057 Uiso 1 1 calc R . .
C5 C -0.0181(4) 0.8227(3) 0.17185(15) 0.0313(6) Uani 1 1 d . . .
C6 C 0.1349(4) 0.7311(3) 0.14345(15) 0.0322(6) Uani 1 1 d . . .
C7 C 0.1543(5) 0.6391(4) 0.0955(2) 0.0543(10) Uani 1 1 d . . .
H7A H 0.0697 0.6327 0.0812 0.065 Uiso 1 1 calc R . .
C8 C 0.2981(6) 0.5575(4) 0.0692(2) 0.0602(11) Uani 1 1 d . . .
H8A H 0.3120 0.4949 0.0374 0.072 Uiso 1 1 calc R . .
C9 C 0.4214(5) 0.5700(4) 0.09061(18) 0.0511(9) Uani 1 1 d . . .
H9A H 0.5200 0.5165 0.0735 0.061 Uiso 1 1 calc R . .
C10 C 0.3953(4) 0.6636(4) 0.13816(16) 0.0423(8) Uani 1 1 d . . .
H10A H 0.4785 0.6729 0.1521 0.051 Uiso 1 1 calc R . .
C11 C 0.5911(3) 0.6350(3) 0.27310(14) 0.0265(5) Uani 1 1 d . . .
C12 C 0.9115(3) 0.5345(3) 0.28431(14) 0.0269(5) Uani 1 1 d . . .
C13 C 0.7299(3) 0.4317(3) 0.37047(16) 0.0318(6) Uani 1 1 d . . .
C14 C 0.6240(3) 0.3801(3) 0.26085(17) 0.0340(6) Uani 1 1 d . . .
C15 C 0.8036(4) 0.4797(3) 0.17550(16) 0.0348(6) Uani 1 1 d . . .
C16 C 0.9343(3) 0.2657(3) 0.27173(14) 0.0261(5) Uani 1 1 d . . .
C17 C 0.1140(4) 0.2489(4) 0.41875(16) 0.0393(7) Uani 1 1 d . . .
H17A H 0.0329 0.2272 0.4142 0.047 Uiso 1 1 calc R . .
C18 C 0.0805(4) 0.3843(4) 0.43289(17) 0.0429(8) Uani 1 1 d . . .
H18A H -0.0202 0.4516 0.4377 0.051 Uiso 1 1 calc R . .
C19 C 0.1998(5) 0.4163(4) 0.4396(2) 0.0511(9) Uani 1 1 d . . .
H19A H 0.1814 0.5062 0.4492 0.061 Uiso 1 1 calc R . .
C20 C 0.3485(4) 0.3134(4) 0.43191(19) 0.0470(8) Uani 1 1 d . . .
H20A H 0.4309 0.3338 0.4358 0.056 Uiso 1 1 calc R . .
C21 C 0.3729(4) 0.1790(3) 0.41834(15) 0.0340(6) Uani 1 1 d . . .
C22 C 0.5301(4) 0.0625(3) 0.41203(15) 0.0355(7) Uani 1 1 d . . .
C23 C 0.6549(4) 0.0694(4) 0.4360(2) 0.0535(10) Uani 1 1 d . . .
H23A H 0.6434 0.1491 0.4555 0.064 Uiso 1 1 calc R . .
C24 C 0.7969(4) -0.0435(5) 0.4307(2) 0.0579(10) Uani 1 1 d . . .
H24A H 0.8827 -0.0396 0.4450 0.070 Uiso 1 1 calc R . .
C25 C 0.8096(4) -0.1611(4) 0.40391(19) 0.0524(9) Uani 1 1 d . . .
H25A H 0.9028 -0.2404 0.4019 0.063 Uiso 1 1 calc R . .
C26 C 0.6808(4) -0.1592(4) 0.3801(2) 0.0541(10) Uani 1 1 d . . .
H26A H 0.6900 -0.2383 0.3608 0.065 Uiso 1 1 calc R . .
O1S O 0.2712(3) 0.3147(3) 0.24192(19) 0.0494(7) Uani 1 1 d . . .
H1X H 0.343(5) 0.326(5) 0.248(2) 0.059 Uiso 1 1 d . . .
H1Y H 0.222(6) 0.358(6) 0.249(3) 0.059 Uiso 1 1 d . . .
O2S O 0.3602(4) 0.6529(4) 0.43406(13) 0.0503(7) Uani 1 1 d . . .
H2X H 0.349(7) 0.645(6) 0.458(2) 0.060 Uiso 1 1 d . . .
O3X O 0.281(4) 0.278(5) 0.9765(12) 0.478(10) Uani 0.40 1 d P . .
O3Y O 0.0748(10) 0.4018(9) 0.0145(4) 0.118(3) Uani 0.60 1 d P . .
O4X O 0.276(3) 0.239(2) 0.1131(6) 0.056(5) Uani 0.35(3) 1 d P A 1
O4Y O 0.180(2) 0.2916(11) 0.1197(3) 0.067(3) Uani 0.65(3) 1 d P A 2
N1S N 0.8081(5) 0.0347(4) -0.01811(15) 0.0563(9) Uani 1 1 d . . .
C1S C 0.6643(6) 0.1044(5) 0.0059(2) 0.0677(12) Uani 1 1 d . . .
H1SB H 0.5866 0.0980 -0.0150 0.081 Uiso 1 1 calc R . .
C2S C 0.6248(7) 0.1861(5) 0.0604(2) 0.0716(13) Uani 1 1 d . . .
H2SA H 0.5235 0.2314 0.0763 0.086 Uiso 1 1 calc R . .
C3S C 0.7387(7) 0.1982(5) 0.0901(2) 0.0675(13) Uani 1 1 d . . .
H3SA H 0.7157 0.2540 0.1259 0.081 Uiso 1 1 calc R . .
C4S C 0.8880(6) 0.1263(4) 0.06625(19) 0.0589(11) Uani 1 1 d . . .
H4SA H 0.9669 0.1337 0.0857 0.071 Uiso 1 1 calc R . .
C5S C 0.9200(5) 0.0422(4) 0.01263(16) 0.0483(9) Uani 1 1 d . . .

loop_
_atom_site_aniso_label
_atom_site_aniso_U_11
_atom_site_aniso_U_22
_atom_site_aniso_U_33
_atom_site_aniso_U_23
_atom_site_aniso_U_13
_atom_site_aniso_U_12
Ho1 0.01264(7) 0.01639(7) 0.02840(8) -0.00371(4) -0.00227(4) -0.00328(5)
Fe1 0.01223(17) 0.01737(18) 0.0334(2) -0.00473(14) -0.00144(14) -0.00273(14)
O1 0.0212(10) 0.0260(10) 0.0401(11) -0.0041(9) -0.0057(8) -0.0105(8)
O2 0.0385(12) 0.0270(11) 0.0362(11) -0.0029(9) -0.0035(9) -0.0138(10)
O3 0.0389(13) 0.0359(12) 0.0505(13) 0.0115(10) -0.0180(11) -0.0241(11)
O4 0.0626(16) 0.0434(14) 0.0328(12) -0.0011(10) -0.0059(11) -0.0324(13)
N1 0.0229(12) 0.0259(12) 0.0350(12) 0.0027(9) -0.0064(10) -0.0115(10)
N2 0.0303(13) 0.0269(12) 0.0330(12) -0.0077(10) -0.0048(10) -0.0061(10)
N3 0.0190(11) 0.0251(12) 0.0459(14) -0.0085(10) -0.0047(10) -0.0035(10)
N4 0.0316(14) 0.0356(15) 0.0522(16) -0.0001(12) -0.0072(12) -0.0188(12)
N5 0.0427(17) 0.0576(19) 0.0412(16) -0.0009(13) 0.0002(13) -0.0185(15)
N6 0.0352(17) 0.053(2) 0.093(3) -0.0160(18) -0.0058(17) -0.0224(15)
N7 0.069(2) 0.073(2) 0.0379(17) -0.0079(15) 0.0024(16) -0.032(2)
N8 0.0183(11) 0.0222(12) 0.0479(14) -0.0070(10) -0.0030(10) -0.0030(10)
N9 0.0314(14) 0.0360(14) 0.0377(14) -0.0103(11) -0.0040(11) -0.0117(11)
N10 0.0316(14) 0.0415(16) 0.0562(17) -0.0156(13) -0.0086(13) -0.0085(12)
C1 0.0234(14) 0.0401(17) 0.0449(17) -0.0018(13) -0.0020(12) -0.0157(13)
C2 0.0244(16) 0.048(2) 0.063(2) 0.0030(16) -0.0014(15) -0.0195(15)
C3 0.0353(19) 0.059(2) 0.077(3) 0.011(2) -0.0218(18) -0.0311(18)
C4 0.049(2) 0.046(2) 0.060(2) -0.0014(17) -0.0173(18) -0.0305(18)
C5 0.0337(16) 0.0290(15) 0.0368(15) 0.0037(11) -0.0114(12) -0.0182(13)
C6 0.0436(17) 0.0243(14) 0.0322(14) -0.0021(11) -0.0065(13) -0.0170(13)
C7 0.065(3) 0.059(2) 0.055(2) -0.0256(18) 0.0012(19) -0.037(2)
C8 0.084(3) 0.047(2) 0.054(2) -0.0266(18) 0.009(2) -0.030(2)
C9 0.057(2) 0.0368(19) 0.0451(19) -0.0133(15) 0.0082(17) -0.0065(17)
C10 0.0360(17) 0.0418(19) 0.0401(17) -0.0136(14) -0.0006(14) -0.0064(15)
C11 0.0200(13) 0.0255(14) 0.0339(14) -0.0050(10) -0.0035(11) -0.0088(11)
C12 0.0203(13) 0.0218(13) 0.0341(14) -0.0006(10) -0.0024(11) -0.0053(11)
C13 0.0200(13) 0.0291(15) 0.0423(17) -0.0034(12) -0.0008(12) -0.0071(11)
C14 0.0232(14) 0.0269(15) 0.0523(18) -0.0077(13) -0.0035(13) -0.0099(12)
C15 0.0285(15) 0.0293(15) 0.0430(17) -0.0070(12) -0.0024(13) -0.0081(12)
C16 0.0172(12) 0.0249(14) 0.0352(14) -0.0050(11) -0.0016(10) -0.0076(11)
C17 0.0299(16) 0.0455(19) 0.0396(17) -0.0122(14) -0.0035(13) -0.0113(14)
C18 0.0395(18) 0.0355(18) 0.0435(18) -0.0093(14) -0.0037(14) -0.0052(14)
C19 0.055(2) 0.0361(19) 0.060(2) -0.0150(16) -0.0015(18) -0.0152(17)
C20 0.046(2) 0.0403(19) 0.061(2) -0.0101(16) -0.0060(17) -0.0214(17)
C21 0.0341(16) 0.0354(16) 0.0324(15) -0.0069(12) -0.0022(12) -0.0138(13)
C22 0.0326(16) 0.0396(17) 0.0334(15) -0.0043(12) -0.0024(12) -0.0144(14)
C23 0.042(2) 0.055(2) 0.069(3) -0.0138(19) -0.0158(19) -0.0207(18)
C24 0.0320(19) 0.074(3) 0.066(2) -0.005(2) -0.0139(18) -0.0193(19)
C25 0.0323(18) 0.063(2) 0.047(2) -0.0048(17) -0.0070(15) -0.0060(17)
C26 0.0351(19) 0.051(2) 0.065(2) -0.0211(18) -0.0081(17) -0.0028(16)
O1S 0.0235(13) 0.0361(15) 0.091(2) -0.0125(13) -0.0042(14) -0.0127(11)
O2S 0.0474(15) 0.0515(15) 0.0428(15) 0.0114(13) -0.0048(13) -0.0160(12)
O3X 0.63(2) 1.01(4) 0.208(19) -0.36(3) 0.27(2) -0.711
O3Y 0.115(6) 0.143(7) 0.096(5) 0.004(5) -0.016(5) -0.057(6)
O4X 0.070(14) 0.054(8) 0.057(5) 0.005(5) -0.008(6) -0.039(9)
O4Y 0.082(9) 0.056(4) 0.069(3) 0.001(3) 0.003(3) -0.039(5)
N1S 0.081(3) 0.059(2) 0.0362(16) -0.0067(14) -0.0042(16) -0.036(2)
C1S 0.086(4) 0.070(3) 0.053(2) -0.002(2) -0.008(2) -0.039(3)
C2S 0.085(4) 0.061(3) 0.052(2) 0.001(2) 0.003(2) -0.019(3)
C3S 0.101(4) 0.046(2) 0.042(2) -0.0062(17) -0.009(2) -0.017(2)
C4S 0.090(3) 0.042(2) 0.0410(19) -0.0067(16) -0.013(2) -0.023(2)
C5S 0.083(3) 0.0382(19) 0.0255(15) 0.0002(13) -0.0099(16) -0.0271(19)

loop_
_atom_type_symbol
_atom_type_description
_atom_type_scat_dispersion_real
_atom_type_scat_dispersion_imag
_atom_type_scat_source
C C 0.0033 0.0016 'International Tables Vol C Tables 4.2.6.8 and 6.1.1.4'
H H 0.0000 0.0000 'International Tables Vol C Tables 4.2.6.8 and 6.1.1.4'
N N 0.0061 0.0033 'International Tables Vol C Tables 4.2.6.8 and 6.1.1.4'
O O 0.0106 0.0060 'International Tables Vol C Tables 4.2.6.8 and 6.1.1.4'
Fe Fe 0.3463 0.8444 'International Tables Vol C Tables 4.2.6.8 and 6.1.1.4'
Ho Ho -0.2175 4.6783 'International Tables Vol C Tables 4.2.6.8 and 6.1.1.4'

loop_
_geom_angle_atom_site_label_1
_geom_angle_atom_site_label_2
_geom_angle_atom_site_label_3
_geom_angle
_geom_angle_site_symmetry_1
_geom_angle_site_symmetry_3
O4 Ho1 O1 73.90(8) . .
O4 Ho1 O2 144.70(8) . .
O1 Ho1 O2 74.15(8) . .
O4 Ho1 O3 144.59(8) . .
O1 Ho1 O3 136.03(8) . .
O2 Ho1 O3 70.71(8) . .
O4 Ho1 N3 101.78(9) . .
O1 Ho1 N3 72.77(8) . .
O2 Ho1 N3 82.63(8) . .
O3 Ho1 N3 77.25(8) . .
O4 Ho1 N8 79.91(9) . .
O1 Ho1 N8 74.92(8) . .
O2 Ho1 N8 77.65(8) . .
O3 Ho1 N8 120.86(9) . .
N3 Ho1 N8 145.66(8) . .
O4 Ho1 N1 86.67(8) . .
O1 Ho1 N1 148.47(8) . .
O2 Ho1 N1 114.23(8) . .
O3 Ho1 N1 72.32(8) . .
N3 Ho1 N1 136.73(8) . .
N8 Ho1 N1 77.44(8) . .
O4 Ho1 N2 70.03(8) . .
O1 Ho1 N2 127.16(8) . .
O2 Ho1 N2 143.81(8) . .
O3 Ho1 N2 75.24(8) . .
N3 Ho1 N2 78.25(8) . .
N8 Ho1 N2 132.20(8) . .
N1 Ho1 N2 64.84(8) . .
C11 Fe1 C14 85.01(12) . .
C11 Fe1 C16 174.49(11) . .
C14 Fe1 C16 89.48(12) . .
C11 Fe1 C13 87.64(12) . .
C14 Fe1 C13 88.45(13) . .
C16 Fe1 C13 92.41(12) . .
C11 Fe1 C15 91.56(12) . .
C14 Fe1 C15 90.85(14) . .
C16 Fe1 C15 88.32(12) . .
C13 Fe1 C15 178.98(12) . .
C11 Fe1 C12 93.87(11) . .
C14 Fe1 C12 178.65(13) . .
C16 Fe1 C12 91.64(11) . .
C13 Fe1 C12 92.26(12) . .
C15 Fe1 C12 88.43(12) . .
Ho1 O1 H1A 120(3) . .
Ho1 O1 H1B 118(2) . .
H1A O1 H1B 99(4) . .
Ho1 O2 H2A 111(3) . .
Ho1 O2 H2B 115(3) . .
H2A O2 H2B 123(4) . .
Ho1 O3 H3A 116(3) . .
Ho1 O3 H3B 135(3) . .
H3A O3 H3B 109(4) . .
Ho1 O4 H4B 129(2) . .
Ho1 O4 H4A 122(3) . .
H4B O4 H4A 105(4) . .
C1 N1 C5 117.9(3) . .
C1 N1 Ho1 120.9(2) . .
C5 N1 Ho1 121.12(19) . .
C10 N2 C6 118.1(3) . .
C10 N2 Ho1 122.1(2) . .
C6 N2 Ho1 119.82(19) . .
C11 N3 Ho1 165.6(2) . .
C16 N8 Ho1 175.8(2) 1_465 .
C17 N9 C21 118.3(3) . .
C22 N10 C26 118.2(3) . .
N1 C1 C2 123.3(3) . .
N1 C1 H1C 118.3 . .
C2 C1 H1C 118.3 . .
C3 C2 C1 118.5(3) . .
C3 C2 H2C 120.7 . .
C1 C2 H2C 120.7 . .
C2 C3 C4 119.7(3) . .
C2 C3 H3C 120.2 . .
C4 C3 H3C 120.2 . .
C3 C4 C5 119.1(3) . .
C3 C4 H4C 120.5 . .
C5 C4 H4C 120.5 . .
N1 C5 C4 121.4(3) . .
N1 C5 C6 116.9(3) . .
C4 C5 C6 121.6(3) . .
N2 C6 C7 121.1(3) . .
N2 C6 C5 117.1(2) . .
C7 C6 C5 121.8(3) . .
C8 C7 C6 120.2(4) . .
C8 C7 H7A 119.9 . .
C6 C7 H7A 119.9 . .
C7 C8 C9 118.8(3) . .
C7 C8 H8A 120.6 . .
C9 C8 H8A 120.6 . .
C8 C9 C10 118.5(4) . .
C8 C9 H9A 120.8 . .
C10 C9 H9A 120.8 . .
N2 C10 C9 123.3(3) . .
N2 C10 H10A 118.3 . .
C9 C10 H10A 118.3 . .
N3 C11 Fe1 172.7(2) . .
N4 C12 Fe1 178.1(3) . .
N5 C13 Fe1 176.2(3) . .
N6 C14 Fe1 177.4(3) . .
N7 C15 Fe1 178.6(3) . .
N8 C16 Fe1 175.3(3) 1_645 .
N9 C17 C18 123.8(3) . .
N9 C17 H17A 118.1 . .
C18 C17 H17A 118.1 . .
C19 C18 C17 118.1(3) . .
C19 C18 H18A 121.0 . .
C17 C18 H18A 121.0 . .
C18 C19 C20 119.4(3) . .
C18 C19 H19A 120.3 . .
C20 C19 H19A 120.3 . .
C19 C20 C21 119.2(3) . .
C19 C20 H20A 120.4 . .
C21 C20 H20A 120.4 . .
N9 C21 C20 121.4(3) . .
N9 C21 C22 117.0(3) . .
C20 C21 C22 121.7(3) . .
N10 C22 C23 121.7(3) . .
N10 C22 C21 116.5(3) . .
C23 C22 C21 121.7(3) . .
C24 C23 C22 119.1(4) . .
C24 C23 H23A 120.4 . .
C22 C23 H23A 120.4 . .
C25 C24 C23 119.2(4) . .
C25 C24 H24A 120.4 . .
C23 C24 H24A 120.4 . .
C24 C25 C26 118.2(4) . .
C24 C25 H25A 120.9 . .
C26 C25 H25A 120.9 . .
N10 C26 C25 123.4(4) . .
N10 C26 H26A 118.3 . .
C25 C26 H26A 118.3 . .
H1X O1S H1Y 109(7) . .
C1S N1S C5S 118.2(3) . .
N1S C1S C2S 123.4(5) . .
N1S C1S H1SB 118.3 . .
C2S C1S H1SB 118.3 . .
C3S C2S C1S 118.4(5) . .
C3S C2S H2SA 120.8 . .
C1S C2S H2SA 120.8 . .
C2S C3S C4S 119.1(4) . .
C2S C3S H3SA 120.5 . .
C4S C3S H3SA 120.5 . .
C3S C4S C5S 119.5(4) . .
C3S C4S H4SA 120.3 . .
C5S C4S H4SA 120.3 . .
N1S C5S C4S 121.4(4) . .
N1S C5S C5S 117.4(4) . 2_755
C4S C5S C5S 121.2(5) . 2_755

loop_
_geom_bond_atom_site_label_1
_geom_bond_atom_site_label_2
_geom_bond_distance
_geom_bond_site_symmetry_2
Ho1 O4 2.323(2) .
Ho1 O1 2.3501(19) .
Ho1 O2 2.374(2) .
Ho1 O3 2.391(2) .
Ho1 N3 2.436(2) .
Ho1 N8 2.455(2) .
Ho1 N1 2.505(2) .
Ho1 N2 2.541(2) .
Fe1 C11 1.935(3) .
Fe1 C14 1.943(3) .
Fe1 C16 1.950(3) .
Fe1 C13 1.951(3) .
Fe1 C15 1.954(3) .
Fe1 C12 1.958(3) .
O1 H1A 0.75(4) .
O1 H1B 0.84(4) .
O2 H2A 0.72(4) .
O2 H2B 0.89(4) .
O3 H3A 0.81(5) .
O3 H3B 0.85(5) .
O4 H4B 1.05(4) .
O4 H4A 0.80(5) .
N1 C1 1.342(4) .
N1 C5 1.352(4) .
N2 C10 1.343(4) .
N2 C6 1.351(4) .
N3 C11 1.152(4) .
N4 C12 1.145(4) .
N5 C13 1.151(4) .
N6 C14 1.129(4) .
N7 C15 1.142(4) .
N8 C16 1.151(4) 1_465
N9 C17 1.331(4) .
N9 C21 1.344(4) .
N10 C22 1.333(4) .
N10 C26 1.334(4) .
C1 C2 1.387(4) .
C1 H1C 0.9300 .
C2 C3 1.364(6) .
C2 H2C 0.9300 .
C3 C4 1.381(6) .
C3 H3C 0.9300 .
C4 C5 1.401(4) .
C4 H4C 0.9300 .
C5 C6 1.477(4) .
C6 C7 1.388(4) .
C7 C8 1.375(6) .
C7 H7A 0.9300 .
C8 C9 1.378(6) .
C8 H8A 0.9300 .
C9 C10 1.381(5) .
C9 H9A 0.9300 .
C10 H10A 0.9300 .
C16 N8 1.151(4) 1_645
C17 C18 1.385(5) .
C17 H17A 0.9300 .
C18 C19 1.368(5) .
C18 H18A 0.9300 .
C19 C20 1.387(5) .
C19 H19A 0.9300 .
C20 C21 1.395(5) .
C20 H20A 0.9300 .
C21 C22 1.493(4) .
C22 C23 1.384(5) .
C23 C24 1.382(6) .
C23 H23A 0.9300 .
C24 C25 1.366(6) .
C24 H24A 0.9300 .
C25 C26 1.375(5) .
C25 H25A 0.9300 .
C26 H26A 0.9300 .
O1S H1X 0.78(5) .
O1S H1Y 0.52(5) .
O2S H2X 0.48(5) .
N1S C1S 1.336(6) .
N1S C5S 1.337(5) .
C1S C2S 1.390(6) .
C1S H1SB 0.9300 .
C2S C3S 1.367(7) .
C2S H2SA 0.9300 .
C3S C4S 1.380(7) .
C3S H3SA 0.9300 .
C4S C5S 1.398(5) .
C4S H4SA 0.9300 .
C5S C5S 1.489(8) 2_755

loop_
_geom_hbond_atom_site_label_D
_geom_hbond_atom_site_label_H
_geom_hbond_atom_site_label_A
_geom_hbond_distance_DH
_geom_hbond_distance_HA
_geom_hbond_distance_DA
_geom_hbond_angle_DHA
_geom_hbond_site_symmetry_A
O2 H2B O2S 0.89(4) 1.90(4) 2.775(4) 170(4) .
O3 H3A O2S 0.81(5) 2.18(4) 2.934(4) 155(4) .
O1S H1X N6 0.78(5) 1.97(5) 2.750(4) 173(5) .
O1 H1A O1S 0.75(4) 2.00(4) 2.734(3) 162(4) 1_565
O1 H1B N10 0.84(4) 2.05(4) 2.890(4) 172(4) 1_565
O1 H1B N9 0.84(4) 2.67(4) 3.165(3) 119(3) 1_565
O2 H2A N9 0.72(4) 2.09(4) 2.804(3) 172(5) 1_565
O4 H4B O4X 1.05(4) 1.56(5) 2.585(9) 164(4) 1_565
O4 H4B O4Y 1.05(4) 1.72(5) 2.746(8) 166(4) 1_565
O3 H3B N4 0.85(5) 2.00(5) 2.850(3) 173(4) 1_455
O4 H4A N1S 0.80(5) 2.05(5) 2.826(4) 166(4) 2_665
O1S H1Y N4 0.52(5) 2.55(5) 3.071(4) 174(8) 1_455
O2S H2X N5 0.48(5) 2.39(4) 2.865(4) 173(9) 2_666

loop_
_geom_torsion_atom_site_label_1
_geom_torsion_atom_site_label_2
_geom_torsion_atom_site_label_3
_geom_torsion_atom_site_label_4
_geom_torsion
_geom_torsion_site_symmetry_4
O4 Ho1 N1 C1 -110.4(2) .
O1 Ho1 N1 C1 -59.2(3) .
O2 Ho1 N1 C1 40.1(2) .
O3 Ho1 N1 C1 98.5(2) .
N3 Ho1 N1 C1 145.9(2) .
N8 Ho1 N1 C1 -30.0(2) .
N2 Ho1 N1 C1 -179.9(2) .
O4 Ho1 N1 C5 72.9(2) .
O1 Ho1 N1 C5 124.1(2) .
O2 Ho1 N1 C5 -136.6(2) .
O3 Ho1 N1 C5 -78.2(2) .
N3 Ho1 N1 C5 -30.8(3) .
N8 Ho1 N1 C5 153.3(2) .
N2 Ho1 N1 C5 3.42(19) .
O4 Ho1 N2 C10 80.9(3) .
O1 Ho1 N2 C10 31.1(3) .
O2 Ho1 N2 C10 -86.0(3) .
O3 Ho1 N2 C10 -106.1(3) .
N3 Ho1 N2 C10 -26.4(2) .
N8 Ho1 N2 C10 135.4(2) .
N1 Ho1 N2 C10 176.8(3) .
O4 Ho1 N2 C6 -98.7(2) .
O1 Ho1 N2 C6 -148.5(2) .
O2 Ho1 N2 C6 94.4(2) .
O3 Ho1 N2 C6 74.2(2) .
N3 Ho1 N2 C6 154.0(2) .
N8 Ho1 N2 C6 -44.2(3) .
N1 Ho1 N2 C6 -2.9(2) .
O4 Ho1 N3 C11 -87.5(10) .
O1 Ho1 N3 C11 -156.4(10) .
O2 Ho1 N3 C11 128.0(10) .
O3 Ho1 N3 C11 56.2(10) .
N8 Ho1 N3 C11 -176.8(9) .
N1 Ho1 N3 C11 10.2(10) .
N2 Ho1 N3 C11 -21.1(10) .
O4 Ho1 N8 C16 38(3) 1_465
O1 Ho1 N8 C16 114(3) 1_465
O2 Ho1 N8 C16 -169(3) 1_465
O3 Ho1 N8 C16 -111(3) 1_465
N3 Ho1 N8 C16 134(3) 1_465
N1 Ho1 N8 C16 -51(3) 1_465
N2 Ho1 N8 C16 -13(3) 1_465
C5 N1 C1 C2 -0.1(4) .
Ho1 N1 C1 C2 -176.9(2) .
N1 C1 C2 C3 0.6(5) .
C1 C2 C3 C4 -1.0(5) .
C2 C3 C4 C5 0.9(5) .
C1 N1 C5 C4 0.1(4) .
Ho1 N1 C5 C4 176.8(2) .
C1 N1 C5 C6 179.5(3) .
Ho1 N1 C5 C6 -3.7(3) .
C3 C4 C5 N1 -0.5(5) .
C3 C4 C5 C6 -179.9(3) .
C10 N2 C6 C7 1.6(5) .
Ho1 N2 C6 C7 -178.8(3) .
C10 N2 C6 C5 -177.4(3) .
Ho1 N2 C6 C5 2.2(3) .
N1 C5 C6 N2 0.9(4) .
C4 C5 C6 N2 -179.6(3) .
N1 C5 C6 C7 -178.0(3) .
C4 C5 C6 C7 1.4(5) .
N2 C6 C7 C8 -0.3(6) .
C5 C6 C7 C8 178.6(4) .
C6 C7 C8 C9 -0.7(6) .
C7 C8 C9 C10 0.4(6) .
C6 N2 C10 C9 -1.9(5) .
Ho1 N2 C10 C9 178.5(3) .
C8 C9 C10 N2 1.0(6) .
Ho1 N3 C11 Fe1 -19(3) .
C14 Fe1 C11 N3 -2(2) .
C16 Fe1 C11 N3 0(3) .
C13 Fe1 C11 N3 -90(2) .
C15 Fe1 C11 N3 89(2) .
C12 Fe1 C11 N3 177(100) .
C11 Fe1 C12 N4 -137(8) .
C14 Fe1 C12 N4 -103(9) .
C16 Fe1 C12 N4 43(8) .
C13 Fe1 C12 N4 135(8) .
C15 Fe1 C12 N4 -45(8) .
C11 Fe1 C13 N5 36(4) .
C14 Fe1 C13 N5 -49(4) .
C16 Fe1 C13 N5 -139(4) .
C15 Fe1 C13 N5 -3(10) .
C12 Fe1 C13 N5 129(4) .
C11 Fe1 C14 N6 -28(8) .
C16 Fe1 C14 N6 152(8) .
C13 Fe1 C14 N6 60(8) .
C15 Fe1 C14 N6 -119(8) .
C12 Fe1 C14 N6 -62(11) .
C11 Fe1 C15 N7 129(13) .
C14 Fe1 C15 N7 -146(13) .
C16 Fe1 C15 N7 -56(13) .
C13 Fe1 C15 N7 168(11) .
C12 Fe1 C15 N7 35(13) .
C11 Fe1 C16 N8 14(4) 1_645
C14 Fe1 C16 N8 16(3) 1_645
C13 Fe1 C16 N8 104(3) 1_645
C15 Fe1 C16 N8 -75(3) 1_645
C12 Fe1 C16 N8 -164(3) 1_645
C21 N9 C17 C18 0.4(5) .
N9 C17 C18 C19 0.1(5) .
C17 C18 C19 C20 0.2(6) .
C18 C19 C20 C21 -0.8(6) .
C17 N9 C21 C20 -1.0(5) .
C17 N9 C21 C22 178.0(3) .
C19 C20 C21 N9 1.2(5) .
C19 C20 C21 C22 -177.8(3) .
C26 N10 C22 C23 2.3(5) .
C26 N10 C22 C21 -176.4(3) .
N9 C21 C22 N10 16.8(4) .
C20 C21 C22 N10 -164.2(3) .
N9 C21 C22 C23 -161.9(3) .
C20 C21 C22 C23 17.1(5) .
N10 C22 C23 C24 -0.6(6) .
C21 C22 C23 C24 178.0(4) .
C22 C23 C24 C25 -2.3(6) .
C23 C24 C25 C26 3.3(6) .
C22 N10 C26 C25 -1.1(6) .
C24 C25 C26 N10 -1.7(6) .
C5S N1S C1S C2S 1.1(6) .
N1S C1S C2S C3S 1.5(7) .
C1S C2S C3S C4S -1.7(6) .
C2S C3S C4S C5S -0.4(6) .
C1S N1S C5S C4S -3.3(5) .
C1S N1S C5S C5S 176.9(4) 2_755
C3S C4S C5S N1S 3.0(6) .
C3S C4S C5S C5S -177.2(4) 2_755
